data_4316596
loop_
_publ_author_name
'Ana de Bettencourt-Dias'
'Patrick S. Barber'
'Subha Viswanathan'
'Daniel T. de Lill'
'Alexandra Rollett'
'George Ling'
'Sultan Altun'

_publ_contact_author_address
;Department of Chemistry
University of Nevada, Reno
Reno, NV 89557-0216
;
_publ_contact_author_email abd@unr.edu
_publ_contact_author_fax 1(775)7846804
_publ_contact_author_name 'Ana de Bettencourt-Dias'
_publ_contact_author_phone 1(775)6828421
_publ_section_title
;
 Para-Derivatized Pybox Ligands As Sensitizers in Highly Luminescent
 Ln(III) Complexes
;
_journal_name_full 'Inorganic Chemistry'
_journal_page_first 8848
_journal_page_last 8861
_journal_paper_doi 10.1021/ic101034y
_journal_volume 49
_journal_year 2010
_chemical_formula_sum 'C44 H50 Br4 N21 O40 Tb3'
_chemical_formula_weight 2309.44
_chemical_name_systematic
; 
 ? 
;
_space_group_IT_number 4
_symmetry_cell_setting monoclinic
_symmetry_space_group_name_Hall 'P 2yb'
_symmetry_space_group_name_H-M 'P 1 21 1'
_atom_sites_solution_hydrogens geom
_atom_sites_solution_primary direct
_atom_sites_solution_secondary difmap
_audit_creation_method SHELXL-97
_cell_angle_alpha 90.00
_cell_angle_beta 92.58(3)
_cell_angle_gamma 90.00
_cell_formula_units_Z 2
_cell_length_a 15.612(3)
_cell_length_b 14.330(3)
_cell_length_c 16.271(3)
_cell_measurement_reflns_used 5731
_cell_measurement_temperature 95(2)
_cell_measurement_theta_max 22.25
_cell_measurement_theta_min 2.77
_cell_volume 3636.5(12)
_computing_cell_refinement 'Bruker SMART'
_computing_data_collection 'Bruker SMART (Bruker, 2001)'
_computing_data_reduction 'Bruker SAINT (Bruker, 2001)'
_computing_molecular_graphics 'DIAMOND (Brandenburg, 1999)'
_computing_publication_material 'Bruker SHELXTL (Bruker, 2001)'
_computing_structure_refinement 'SHELXL-97 (Sheldrick, 2008)'
_computing_structure_solution 'SHELXS-97 (Sheldrick, 2008)'
_diffrn_ambient_temperature 95(2)
_diffrn_measured_fraction_theta_full 0.998
_diffrn_measured_fraction_theta_max 0.998
_diffrn_measurement_device_type 'Bruker APEX CCD'
_diffrn_measurement_method 'phi and omega scans'
_diffrn_radiation_monochromator graphite
_diffrn_radiation_source 'fine-focus sealed tube'
_diffrn_radiation_type MoK\a
_diffrn_radiation_wavelength 0.71073
_diffrn_reflns_av_R_equivalents 0.0497
_diffrn_reflns_av_sigmaI/netI 0.0773
_diffrn_reflns_limit_h_max 20
_diffrn_reflns_limit_h_min -20
_diffrn_reflns_limit_k_max 19
_diffrn_reflns_limit_k_min -19
_diffrn_reflns_limit_l_max 21
_diffrn_reflns_limit_l_min -21
_diffrn_reflns_number 38786
_diffrn_reflns_theta_full 28.31
_diffrn_reflns_theta_max 28.31
_diffrn_reflns_theta_min 1.77
_exptl_absorpt_coefficient_mu 5.194
_exptl_absorpt_correction_T_max 0.8191
_exptl_absorpt_correction_T_min 0.6247
_exptl_absorpt_correction_type multi-scan
_exptl_absorpt_process_details 'Bruker SADABS (Bruker 2005)'
_exptl_crystal_colour yellow
_exptl_crystal_density_diffrn 2.109
_exptl_crystal_density_method 'not measured'
_exptl_crystal_description plate
_exptl_crystal_F_000 2232
_exptl_crystal_size_max 0.10
_exptl_crystal_size_mid 0.08
_exptl_crystal_size_min 0.04
_refine_diff_density_max 3.792
_refine_diff_density_min -3.722
_refine_diff_density_rms 0.208
_refine_ls_abs_structure_details 'Flack H D (1983), Acta Cryst. A39, 876-881'
_refine_ls_abs_structure_Flack 0.00(5)
_refine_ls_extinction_method none
_refine_ls_goodness_of_fit_ref 1.027
_refine_ls_hydrogen_treatment noref
_refine_ls_matrix_type full
_refine_ls_number_parameters 1010
_refine_ls_number_reflns 17842
_refine_ls_number_restraints 63
_refine_ls_restrained_S_all 1.033
_refine_ls_R_factor_all 0.0857
_refine_ls_R_factor_gt 0.0625
_refine_ls_shift/su_max 0.001
_refine_ls_shift/su_mean 0.000
_refine_ls_structure_factor_coef Fsqd
_refine_ls_weighting_details 'calc w=1/[\s^2^(Fo^2^)+(0.0789P)^2^+18.1631P] where P=(Fo^2^+2Fc^2^)/3'
_refine_ls_weighting_scheme calc
_refine_ls_wR_factor_gt 0.1472
_refine_ls_wR_factor_ref 0.1613
_reflns_number_gt 14020
_reflns_number_total 17842
_reflns_threshold_expression >2sigma(I)
_cod_data_source_file ic101034y_si_002_5.cif
_cod_data_source_block svpyboxbrtb21_060707
_cod_depositor_comments
;

2020-09-02
Z value and formula fixed to values more according to usual
chemical conventions.                 miguel
;
_cod_original_formula_weight 1154.72
_cod_original_formula_units_Z 4
_cod_original_cell_volume 3636.5(13)
_cod_original_formula_sum 'C22 H25 Br2 N10.50 O20 Tb1.50'
_cod_database_code 4316596

loop_
_symmetry_equiv_pos_as_xyz
'x, y, z'
'-x, y+1/2, -z'

loop_
_atom_site_label
_atom_site_type_symbol
_atom_site_fract_x
_atom_site_fract_y
_atom_site_fract_z
_atom_site_U_iso_or_equiv
_atom_site_adp_type
_atom_site_occupancy
_atom_site_symmetry_multiplicity
_atom_site_calc_flag
_atom_site_refinement_flags
_atom_site_disorder_assembly
_atom_site_disorder_group
Tb1 Tb 0.40245(3) 0.67468(4) 0.35280(3) 0.02293(11) Uani 1 1 d . . .
Tb2 Tb 0.89243(3) 0.76494(4) 0.36492(3) 0.02887(13) Uani 1 1 d . . .
Tb3 Tb 0.23954(4) 0.68117(7) 0.89683(3) 0.0517(2) Uani 1 1 d . . .
C1 C 0.4456(7) 0.6700(10) 0.5763(6) 0.030(2) Uani 1 1 d . . .
H11A H 0.3846 0.6700 0.5904 0.037 Uiso 1 1 calc R . .
H11B H 0.4675 0.7349 0.5781 0.037 Uiso 1 1 calc R . .
C2 C 0.4994(8) 0.6063(9) 0.6351(7) 0.035(3) Uani 1 1 d . . .
H38A H 0.5358 0.6434 0.6743 0.041 Uiso 1 1 calc R . .
H38B H 0.4624 0.5643 0.6662 0.041 Uiso 1 1 calc R . .
C3 C 0.5157(6) 0.5687(8) 0.5042(6) 0.022(2) Uani 1 1 d . . .
C4 C 0.5542(7) 0.5188(8) 0.4332(6) 0.024(2) Uani 1 1 d . . .
C5 C 0.6174(7) 0.4546(8) 0.4396(7) 0.026(2) Uani 1 1 d . . .
H20 H 0.6406 0.4358 0.4920 0.031 Uiso 1 1 calc R . .
C6 C 0.6479(7) 0.4164(8) 0.3680(7) 0.029(2) Uani 1 1 d . . .
C7 C 0.6111(7) 0.4429(8) 0.2921(7) 0.028(2) Uani 1 1 d . . .
H19 H 0.6286 0.4157 0.2423 0.034 Uiso 1 1 calc R . .
C8 C 0.5468(7) 0.5116(8) 0.2921(7) 0.026(2) Uani 1 1 d . . .
C9 C 0.5042(8) 0.5471(9) 0.2158(7) 0.034(3) Uani 1 1 d . . .
C10 C 0.4774(8) 0.5610(9) 0.0812(7) 0.035(3) Uani 1 1 d . . .
H56A H 0.4420 0.5176 0.0466 0.043 Uiso 1 1 calc R . .
H56B H 0.5158 0.5961 0.0456 0.043 Uiso 1 1 calc R . .
C11 C 0.4201(8) 0.6283(11) 0.1288(7) 0.039(3) Uani 1 1 d . . .
H47A H 0.4304 0.6939 0.1130 0.047 Uiso 1 1 calc R . .
H47B H 0.3586 0.6135 0.1183 0.047 Uiso 1 1 calc R . .
C12 C 0.3924(8) 0.9112(9) 0.2629(7) 0.034(3) Uani 1 1 d . . .
H15A H 0.4533 0.9160 0.2492 0.041 Uiso 1 1 calc R . .
H15B H 0.3847 0.9402 0.3173 0.041 Uiso 1 1 calc R . .
C13 C 0.3336(10) 0.9568(11) 0.1963(8) 0.048(4) Uani 1 1 d . . .
H55A H 0.3125 1.0182 0.2146 0.057 Uiso 1 1 calc R . .
H55B H 0.3636 0.9650 0.1444 0.057 Uiso 1 1 calc R . .
C14 C 0.2910(8) 0.8109(9) 0.2198(7) 0.031(3) Uani 1 1 d . . .
C15 C 0.2382(7) 0.7256(8) 0.2133(7) 0.026(2) Uani 1 1 d . . .
C16 C 0.1658(7) 0.7223(7) 0.1614(7) 0.025(2) Uani 1 1 d . . .
H30 H 0.1479 0.7735 0.1278 0.030 Uiso 1 1 calc R . .
C17 C 0.1207(7) 0.6379(8) 0.1622(7) 0.027(2) Uani 1 1 d . . .
C18 C 0.1471(8) 0.5652(9) 0.2112(7) 0.033(3) Uani 1 1 d . . .
H49 H 0.1152 0.5088 0.2125 0.040 Uiso 1 1 calc R . .
C19 C 0.2226(7) 0.5767(9) 0.2596(7) 0.027(2) Uani 1 1 d . . .
C20 C 0.2604(7) 0.5049(8) 0.3155(7) 0.027(2) Uani 1 1 d . . .
C21 C 0.2694(8) 0.3632(9) 0.3781(9) 0.040(3) Uani 1 1 d . . .
H65A H 0.2891 0.3052 0.3518 0.048 Uiso 1 1 calc R . .
H65B H 0.2350 0.3468 0.4256 0.048 Uiso 1 1 calc R . .
C22 C 0.3467(8) 0.4270(10) 0.4048(8) 0.037(3) Uani 1 1 d . . .
H42A H 0.3493 0.4374 0.4650 0.045 Uiso 1 1 calc R . .
H42B H 0.4016 0.3996 0.3885 0.045 Uiso 1 1 calc R . .
C23 C 0.8471(9) 1.0038(10) 0.4359(12) 0.059(5) Uani 1 1 d . . .
H62A H 0.9031 1.0329 0.4255 0.071 Uiso 1 1 calc R . .
H62B H 0.8476 0.9828 0.4938 0.071 Uiso 1 1 calc R . .
C24 C 0.7725(8) 1.0738(12) 0.4173(10) 0.053(4) Uani 1 1 d . . .
H59A H 0.7412 1.0879 0.4674 0.064 Uiso 1 1 calc R . .
H59B H 0.7937 1.1328 0.3939 0.064 Uiso 1 1 calc R . .
C25 C 0.7554(8) 0.9427(10) 0.3399(8) 0.037(3) Uani 1 1 d . . .
C26 C 0.7176(7) 0.8794(9) 0.2802(7) 0.031(3) Uani 1 1 d . . .
C27 C 0.6500(8) 0.9031(10) 0.2261(7) 0.035(3) Uani 1 1 d . . .
H53 H 0.6246 0.9633 0.2278 0.042 Uiso 1 1 calc R . .
C28 C 0.6209(9) 0.8383(10) 0.1703(9) 0.040(3) Uani 1 1 d . . .
C29 C 0.6559(8) 0.7526(11) 0.1682(7) 0.043(4) Uani 1 1 d . . .
H52 H 0.6344 0.7064 0.1308 0.051 Uiso 1 1 calc R . .
C30 C 0.7243(8) 0.7347(9) 0.2224(8) 0.038(3) Uani 1 1 d . . .
C31 C 0.7742(9) 0.6448(10) 0.2281(7) 0.045(4) Uani 1 1 d . . .
C32 C 0.8044(10) 0.5026(12) 0.1928(10) 0.061(5) Uani 1 1 d . . .
H63A H 0.8324 0.4972 0.1397 0.073 Uiso 1 1 calc R . .
H63B H 0.7809 0.4409 0.2073 0.073 Uiso 1 1 calc R . .
C33 C 0.8688(10) 0.5372(9) 0.2609(10) 0.052(4) Uani 1 1 d . . .
H64A H 0.8611 0.5041 0.3134 0.062 Uiso 1 1 calc R . .
H64B H 0.9287 0.5295 0.2446 0.062 Uiso 1 1 calc R . .
C34 C 0.9481(7) 0.7539(9) 0.5881(7) 0.032(2) Uani 1 1 d . . .
H2A H 0.9720 0.6899 0.5879 0.038 Uiso 1 1 calc R . .
H2B H 0.8875 0.7509 0.6035 0.038 Uiso 1 1 calc R . .
C35 C 1.0002(8) 0.8167(10) 0.6460(8) 0.040(3) Uani 1 1 d . . .
H50A H 0.9627 0.8593 0.6761 0.048 Uiso 1 1 calc R . .
H50B H 1.0357 0.7798 0.6861 0.048 Uiso 1 1 calc R . .
C36 C 1.0179(7) 0.8559(8) 0.5175(8) 0.029(3) Uani 1 1 d . . .
C37 C 1.0521(6) 0.9046(7) 0.4451(8) 0.027(2) Uani 1 1 d . . .
C38 C 1.1202(7) 0.9693(8) 0.4540(8) 0.029(2) Uani 1 1 d . . .
H4 H 1.1440 0.9871 0.5065 0.035 Uiso 1 1 calc R . .
C39 C 1.1504(6) 1.0055(7) 0.3808(9) 0.032(3) Uani 1 1 d . . .
C40 C 1.1134(7) 0.9810(9) 0.3059(9) 0.036(3) Uani 1 1 d . . .
H58 H 1.1350 1.0037 0.2560 0.043 Uiso 1 1 calc R . .
C41 C 1.0431(8) 0.9216(8) 0.3058(8) 0.032(3) Uani 1 1 d . . .
C42 C 0.9959(7) 0.8926(8) 0.2298(8) 0.030(3) Uani 1 1 d . . .
C43 C 0.9576(9) 0.8911(10) 0.0936(10) 0.043(3) Uani 1 1 d . . .
H23A H 0.9854 0.8504 0.0535 0.051 Uiso 1 1 calc R . .
H23B H 0.9286 0.9434 0.0639 0.051 Uiso 1 1 calc R . .
C44 C 0.8953(8) 0.8365(8) 0.1443(8) 0.035(3) Uani 1 1 d . . .
H16A H 0.8376 0.8653 0.1401 0.042 Uiso 1 1 calc R . .
H16B H 0.8907 0.7712 0.1246 0.042 Uiso 1 1 calc R . .
N1 N 0.4567(6) 0.6272(7) 0.4940(5) 0.0260(19) Uani 1 1 d . . .
N2 N 0.5186(6) 0.5497(7) 0.3606(5) 0.024(2) Uani 1 1 d . . .
N3 N 0.4467(6) 0.6118(7) 0.2165(5) 0.028(2) Uani 1 1 d . . .
N4 N 0.3631(6) 0.8119(7) 0.2618(5) 0.027(2) Uani 1 1 d . . .
N5 N 0.2672(5) 0.6558(6) 0.2610(5) 0.026(2) Uani 1 1 d . . .
N6 N 0.3271(6) 0.5175(7) 0.3584(6) 0.0256(19) Uani 1 1 d . . .
N7 N 0.5246(6) 0.8208(7) 0.3909(6) 0.029(2) Uani 1 1 d . . .
N8 N 0.2204(6) 0.7487(6) 0.4302(5) 0.0255(19) Uani 1 1 d . . .
N9 N 0.8298(7) 0.9250(8) 0.3794(7) 0.042(3) Uani 1 1 d . . .
N10 N 0.7550(6) 0.7947(8) 0.2778(7) 0.038(3) Uani 1 1 d . . .
N11 N 0.8458(7) 0.6354(7) 0.2670(7) 0.039(3) Uani 1 1 d . . .
N12 N 0.9556(6) 0.7995(7) 0.5071(7) 0.032(2) Uani 1 1 d . . .
N13 N 1.0151(5) 0.8839(6) 0.3731(6) 0.025(2) Uani 1 1 d . . .
N14 N 0.9302(6) 0.8394(7) 0.2298(6) 0.028(2) Uani 1 1 d . . .
N16 N 1.0133(8) 0.6146(7) 0.3809(6) 0.037(3) Uani 1 1 d . . .
N17 N 0.7182(6) 0.6959(8) 0.4481(6) 0.039(3) Uani 1 1 d . . .
N18 N 0.3322(7) 0.8387(8) 0.9651(7) 0.042(3) Uani 1 1 d . . .
N19 N 0.4125(9) 0.6307(11) 0.8537(7) 0.065(4) Uani 1 1 d . . .
N20 N 0.1003(11) 0.6184(14) 0.7996(11) 0.096(6) Uani 1 1 d DU . .
N21 N 0.1036(11) 0.8271(13) 0.8949(12) 0.079(5) Uani 1 1 d . . .
N22 N 0.2458(8) 0.5125(11) 0.9877(13) 0.070(5) Uani 1 1 d . . .
O1 O 0.5519(5) 0.5533(6) 0.5782(4) 0.0268(17) Uani 1 1 d . . .
O2 O 0.5269(5) 0.5103(7) 0.1451(5) 0.035(2) Uani 1 1 d . . .
O3 O 0.2626(5) 0.8884(6) 0.1860(5) 0.0322(18) Uani 1 1 d . . .
O4 O 0.2196(5) 0.4223(6) 0.3183(6) 0.0331(18) Uani 1 1 d . . .
O5 O 0.5381(5) 0.7567(6) 0.3368(4) 0.0275(16) Uani 1 1 d . . .
O6 O 0.5752(5) 0.8839(6) 0.4035(5) 0.036(2) Uani 1 1 d . . .
O7 O 0.4565(5) 0.8148(6) 0.4276(5) 0.0295(18) Uani 1 1 d . . .
O8 O 0.2904(5) 0.7030(6) 0.4396(5) 0.0306(18) Uani 1 1 d . . .
O9 O 0.2137(7) 0.8100(7) 0.3781(6) 0.047(2) Uani 1 1 d . . .
O10 O 0.1602(5) 0.7278(6) 0.4723(5) 0.0350(19) Uani 1 1 d . . .
O11 O 0.7175(6) 1.0217(7) 0.3560(6) 0.042(2) Uani 1 1 d . . .
O12 O 0.7375(7) 0.5715(7) 0.1876(6) 0.050(3) Uani 1 1 d . . .
O13 O 1.0533(5) 0.8680(6) 0.5902(5) 0.0318(18) Uani 1 1 d . . .
O14 O 1.0213(6) 0.9261(7) 0.1586(6) 0.040(2) Uani 1 1 d . . .
O15 O 0.9500(7) 0.6207(7) 0.4255(6) 0.046(2) Uani 1 1 d . . .
O16 O 1.0662(7) 0.5506(6) 0.3837(6) 0.043(2) Uani 1 1 d . . .
O17 O 1.0231(5) 0.6810(7) 0.3292(4) 0.0332(17) Uani 1 1 d . . .
O18 O 0.7848(6) 0.7456(10) 0.4590(6) 0.066(4) Uani 1 1 d . . .
O19 O 0.7162(8) 0.6315(9) 0.3967(6) 0.063(3) Uani 1 1 d . . .
O20 O 0.6558(5) 0.7124(7) 0.4907(5) 0.037(2) Uani 1 1 d . . .
O21 O 0.3700(7) 0.9079(10) 0.9899(7) 0.073(4) Uani 1 1 d . . .
O22 O 0.3027(5) 0.7773(7) 1.0132(5) 0.038(2) Uani 1 1 d . . .
O23 O 0.3123(6) 0.8286(8) 0.8877(6) 0.053(3) Uani 1 1 d . . .
O24 O 0.3934(6) 0.6458(7) 0.9275(5) 0.048(2) Uani 1 1 d . . .
O25 O 0.4822(6) 0.6026(10) 0.8350(7) 0.066(3) Uani 1 1 d . . .
O26 O 0.3517(7) 0.6431(9) 0.8015(6) 0.066(3) Uani 1 1 d U . .
O27 O 0.1680(8) 0.6326(10) 0.7661(7) 0.074(3) Uani 1 1 d DU . .
O28 O 0.0394(12) 0.5992(12) 0.7431(11) 0.113(5) Uani 1 1 d U . .
O29 O 0.0907(7) 0.6258(8) 0.8815(9) 0.070(3) Uani 1 1 d DU . .
O30 O 0.1402(9) 0.8005(10) 0.8251(9) 0.078(4) Uani 1 1 d . . .
O31 O 0.0413(9) 0.8894(12) 0.8930(12) 0.106(6) Uani 1 1 d . . .
O32 O 0.1328(6) 0.7858(8) 0.9565(6) 0.058(3) Uani 1 1 d . . .
O33 O 0.2339(6) 0.5906(7) 1.0210(6) 0.048(2) Uani 1 1 d . . .
O34 O 0.2507(8) 0.5103(10) 0.9127(10) 0.085(5) Uani 1 1 d . . .
O35 O 0.2530(10) 0.4437(11) 1.0275(13) 0.106(6) Uani 1 1 d . . .
O36 O 0.1834(16) 0.2155(19) 0.1788(15) 0.176(9) Uani 1 1 d U . .
O37 O 0.8045(14) 0.6428(16) 0.0141(13) 0.144(7) Uani 1 1 d U . .
O38 O 0.846(2) 0.522(3) 0.958(2) 0.237(15) Uani 1 1 d U . .
O39 O -0.002(2) 0.732(3) 0.939(2) 0.254(16) Uani 1 1 d U . .
O40 O 0.590(2) 0.830(2) 0.788(2) 0.216(13) Uani 1 1 d U . .
Br1 Br 0.73712(9) 0.33289(10) 0.37205(10) 0.0450(4) Uani 1 1 d . . .
Br2 Br 0.02114(10) 0.62487(12) 0.09547(13) 0.0623(5) Uani 1 1 d . . .
Br3 Br 0.52934(11) 0.86751(15) 0.09550(9) 0.0642(5) Uani 1 1 d . . .
Br4 Br 1.24517(10) 1.08228(12) 0.38767(12) 0.0590(4) Uani 1 1 d . . .

loop_
_atom_site_aniso_label
_atom_site_aniso_U_11
_atom_site_aniso_U_22
_atom_site_aniso_U_33
_atom_site_aniso_U_23
_atom_site_aniso_U_13
_atom_site_aniso_U_12
Tb1 0.0185(2) 0.0309(3) 0.0197(2) -0.0013(2) 0.00396(16) -0.0018(2)
Tb2 0.0251(2) 0.0277(3) 0.0346(3) -0.0095(2) 0.0109(2) -0.0060(2)
Tb3 0.0326(3) 0.0988(6) 0.0236(3) -0.0131(4) -0.0004(2) -0.0141(4)
C1 0.030(5) 0.043(7) 0.018(4) -0.003(5) -0.003(4) 0.007(6)
C2 0.040(7) 0.047(8) 0.017(5) -0.011(5) 0.001(5) 0.016(6)
C3 0.021(5) 0.032(6) 0.014(4) -0.008(4) -0.002(4) -0.002(4)
C4 0.031(6) 0.024(6) 0.017(5) -0.007(4) 0.008(4) -0.003(4)
C5 0.020(5) 0.030(6) 0.027(5) -0.004(4) 0.007(4) -0.005(4)
C6 0.025(5) 0.027(6) 0.035(6) -0.014(5) 0.009(5) -0.005(4)
C7 0.030(6) 0.028(6) 0.026(5) -0.002(4) 0.008(4) -0.004(5)
C8 0.020(5) 0.030(6) 0.030(6) -0.006(5) 0.010(4) 0.002(4)
C9 0.029(6) 0.045(7) 0.028(6) -0.008(5) 0.012(5) -0.014(5)
C10 0.037(7) 0.045(8) 0.025(6) -0.012(5) 0.008(5) 0.001(5)
C11 0.042(7) 0.059(8) 0.016(5) -0.005(5) 0.003(5) -0.001(6)
C12 0.043(7) 0.033(6) 0.026(6) 0.009(5) 0.000(5) -0.017(5)
C13 0.062(9) 0.049(8) 0.031(7) 0.014(6) -0.009(6) -0.021(7)
C14 0.039(6) 0.037(7) 0.018(5) -0.001(5) 0.012(5) -0.002(5)
C15 0.020(5) 0.030(6) 0.029(5) 0.002(4) 0.008(4) 0.012(4)
C16 0.021(5) 0.021(5) 0.033(6) 0.005(4) 0.005(4) -0.001(4)
C17 0.020(5) 0.030(6) 0.032(6) -0.007(5) 0.002(4) -0.003(4)
C18 0.029(6) 0.046(8) 0.025(6) -0.003(5) 0.004(5) -0.005(5)
C19 0.021(5) 0.036(6) 0.024(5) 0.003(5) 0.008(4) 0.001(4)
C20 0.025(5) 0.023(5) 0.033(6) -0.008(5) 0.008(5) 0.000(4)
C21 0.032(6) 0.030(6) 0.058(9) 0.012(6) -0.002(6) 0.000(5)
C22 0.035(7) 0.050(8) 0.026(6) -0.001(5) -0.001(5) -0.007(6)
C23 0.035(7) 0.031(7) 0.109(14) -0.041(8) -0.031(8) 0.012(6)
C24 0.023(6) 0.074(11) 0.062(9) -0.020(8) -0.011(6) 0.016(6)
C25 0.024(6) 0.040(7) 0.047(7) -0.008(6) 0.011(5) -0.002(5)
C26 0.017(5) 0.044(7) 0.032(6) -0.001(5) 0.007(4) -0.009(5)
C27 0.030(6) 0.054(8) 0.021(5) -0.007(5) 0.010(4) -0.017(5)
C28 0.039(7) 0.037(8) 0.045(7) 0.010(6) 0.002(6) -0.023(6)
C29 0.041(7) 0.059(10) 0.029(6) -0.019(6) 0.011(5) -0.041(7)
C30 0.035(6) 0.041(7) 0.040(7) -0.017(5) 0.014(5) -0.019(5)
C31 0.049(8) 0.061(9) 0.026(6) -0.025(6) 0.018(5) -0.034(7)
C32 0.064(10) 0.059(10) 0.061(10) -0.029(8) 0.022(8) -0.045(9)
C33 0.055(9) 0.026(7) 0.074(11) -0.006(7) 0.017(8) -0.017(6)
C34 0.032(6) 0.025(6) 0.039(6) -0.008(5) 0.007(5) 0.000(5)
C35 0.032(6) 0.046(8) 0.041(7) -0.014(6) 0.009(5) -0.002(6)
C36 0.019(5) 0.020(5) 0.047(7) -0.001(5) 0.013(5) 0.009(4)
C37 0.010(4) 0.016(5) 0.056(8) 0.001(5) 0.001(5) 0.005(4)
C38 0.022(5) 0.022(5) 0.043(7) -0.007(5) -0.010(5) 0.003(4)
C39 0.012(5) 0.008(5) 0.073(9) 0.007(5) -0.007(5) 0.001(4)
C40 0.024(6) 0.031(6) 0.053(8) 0.014(6) 0.005(5) -0.003(5)
C41 0.038(6) 0.018(6) 0.041(7) 0.006(5) -0.007(5) 0.000(5)
C42 0.021(5) 0.026(6) 0.044(7) 0.012(5) 0.002(5) 0.002(4)
C43 0.038(7) 0.029(7) 0.061(9) 0.013(6) 0.001(6) -0.004(5)
C44 0.026(6) 0.024(6) 0.055(8) 0.005(5) -0.002(5) -0.011(5)
N1 0.022(4) 0.033(5) 0.024(4) -0.006(4) 0.010(4) 0.001(4)
N2 0.021(4) 0.034(5) 0.018(4) -0.006(4) 0.004(3) -0.005(4)
N3 0.029(5) 0.035(5) 0.020(4) 0.003(4) -0.002(4) -0.002(4)
N4 0.023(4) 0.037(5) 0.021(4) 0.007(4) 0.004(4) -0.009(4)
N5 0.023(4) 0.029(5) 0.027(4) -0.004(4) 0.006(3) 0.000(3)
N6 0.023(4) 0.026(5) 0.027(5) 0.004(4) 0.001(4) 0.003(4)
N7 0.030(5) 0.029(5) 0.027(5) 0.004(4) 0.004(4) -0.003(4)
N8 0.032(5) 0.025(5) 0.020(4) -0.003(4) 0.003(4) 0.006(4)
N9 0.028(5) 0.038(6) 0.057(7) -0.028(5) -0.011(5) 0.002(4)
N10 0.022(5) 0.053(7) 0.041(6) -0.019(5) 0.012(4) -0.015(4)
N11 0.040(6) 0.029(5) 0.051(7) -0.012(5) 0.024(5) -0.014(4)
N12 0.027(5) 0.029(5) 0.040(6) 0.000(4) 0.010(4) 0.000(4)
N13 0.014(4) 0.019(5) 0.042(6) 0.002(4) 0.010(4) -0.007(3)
N14 0.021(4) 0.031(5) 0.033(5) -0.002(4) -0.001(4) 0.002(4)
N16 0.060(7) 0.025(5) 0.026(5) 0.004(4) 0.005(5) -0.015(5)
N17 0.032(5) 0.054(8) 0.031(5) -0.002(5) 0.006(4) -0.006(5)
N18 0.035(6) 0.054(7) 0.036(6) 0.017(5) -0.011(5) -0.009(5)
N19 0.055(8) 0.101(11) 0.037(7) -0.031(7) 0.000(6) -0.033(8)
N20 0.094(9) 0.087(9) 0.104(9) 0.009(8) -0.028(8) -0.020(7)
N21 0.066(10) 0.079(11) 0.091(13) 0.004(10) -0.023(9) -0.020(9)
N22 0.026(6) 0.047(9) 0.136(16) -0.015(10) -0.003(8) 0.000(5)
O1 0.024(4) 0.035(4) 0.021(4) -0.005(3) -0.001(3) 0.007(3)
O2 0.035(4) 0.052(6) 0.018(4) -0.013(4) 0.013(3) 0.000(4)
O3 0.032(4) 0.042(5) 0.022(4) 0.005(3) 0.001(3) -0.009(4)
O4 0.022(4) 0.030(4) 0.047(5) -0.003(4) -0.002(3) -0.005(3)
O5 0.029(4) 0.028(4) 0.025(4) 0.000(3) 0.003(3) -0.004(3)
O6 0.028(4) 0.043(5) 0.037(5) -0.003(4) 0.000(4) -0.011(4)
O7 0.028(4) 0.039(5) 0.022(4) 0.003(3) 0.008(3) -0.010(3)
O8 0.018(3) 0.047(5) 0.026(4) 0.001(3) 0.004(3) 0.008(3)
O9 0.056(6) 0.043(6) 0.044(5) 0.014(4) 0.022(5) 0.021(5)
O10 0.024(4) 0.048(5) 0.034(4) 0.005(4) 0.004(3) 0.003(4)
O11 0.027(4) 0.049(6) 0.050(6) -0.015(5) 0.004(4) 0.004(4)
O12 0.049(6) 0.048(6) 0.053(6) -0.018(5) 0.008(5) -0.018(5)
O13 0.026(4) 0.027(4) 0.042(5) -0.008(4) 0.004(4) 0.001(3)
O14 0.040(5) 0.040(5) 0.040(5) 0.012(4) -0.017(4) -0.017(4)
O15 0.064(6) 0.037(5) 0.040(5) -0.012(4) 0.033(5) -0.018(5)
O16 0.062(6) 0.015(4) 0.053(6) 0.002(4) 0.011(5) 0.010(4)
O17 0.042(4) 0.028(4) 0.030(4) 0.007(4) 0.005(3) -0.001(4)
O18 0.029(5) 0.123(11) 0.046(6) -0.022(6) 0.011(4) -0.045(6)
O19 0.081(8) 0.066(7) 0.044(6) -0.011(5) 0.021(6) -0.019(6)
O20 0.019(4) 0.052(5) 0.041(5) 0.007(4) 0.010(3) -0.001(3)
O21 0.053(7) 0.103(10) 0.062(7) 0.026(7) -0.008(5) -0.049(7)
O22 0.032(4) 0.059(6) 0.023(4) 0.011(4) -0.002(3) 0.004(4)
O23 0.034(5) 0.091(8) 0.035(5) 0.026(5) -0.007(4) -0.015(5)
O24 0.046(5) 0.068(7) 0.031(4) -0.016(4) 0.009(4) -0.009(5)
O25 0.033(5) 0.111(10) 0.057(7) -0.024(7) 0.018(5) -0.017(6)
O26 0.048(5) 0.116(8) 0.034(5) -0.021(5) 0.005(4) -0.016(5)
O27 0.068(6) 0.105(8) 0.052(6) -0.008(6) 0.017(5) -0.016(6)
O28 0.122(9) 0.097(8) 0.114(9) -0.004(7) -0.051(7) -0.020(7)
O29 0.048(5) 0.050(5) 0.109(8) 0.016(6) -0.019(5) -0.012(5)
O30 0.072(9) 0.077(9) 0.083(10) 0.010(7) -0.018(7) -0.024(7)
O31 0.064(9) 0.103(12) 0.153(16) 0.040(11) 0.016(9) 0.031(8)
O32 0.044(5) 0.090(9) 0.040(5) 0.036(6) 0.002(4) 0.000(5)
O33 0.035(5) 0.054(6) 0.055(6) -0.020(5) 0.013(4) -0.003(4)
O34 0.055(7) 0.093(10) 0.107(11) -0.070(9) -0.001(7) 0.015(7)
O35 0.092(11) 0.051(9) 0.173(17) -0.011(10) -0.008(11) 0.022(8)
O36 0.183(12) 0.190(13) 0.158(12) -0.022(9) 0.028(9) -0.034(9)
O37 0.140(10) 0.160(11) 0.130(10) 0.048(8) -0.005(8) -0.036(8)
O38 0.238(17) 0.242(17) 0.232(17) 0.000(10) 0.005(10) 0.002(10)
O39 0.264(18) 0.250(18) 0.247(18) 0.006(10) 0.013(10) -0.003(10)
O40 0.198(15) 0.219(15) 0.234(15) -0.018(10) 0.031(10) 0.022(10)
Br1 0.0349(7) 0.0429(8) 0.0583(9) -0.0018(6) 0.0131(6) 0.0067(6)
Br2 0.0391(8) 0.0505(9) 0.0954(13) 0.0175(9) -0.0186(8) -0.0101(7)
Br3 0.0623(10) 0.0966(14) 0.0332(8) 0.0016(8) -0.0027(7) -0.0301(10)
Br4 0.0369(8) 0.0537(9) 0.0857(12) -0.0047(9) -0.0046(7) -0.0125(7)

loop_
_atom_type_symbol
_atom_type_description
_atom_type_scat_dispersion_real
_atom_type_scat_dispersion_imag
_atom_type_scat_source
C C 0.0033 0.0016 'International Tables Vol C Tables 4.2.6.8 and 6.1.1.4'
H H 0.0000 0.0000 'International Tables Vol C Tables 4.2.6.8 and 6.1.1.4'
N N 0.0061 0.0033 'International Tables Vol C Tables 4.2.6.8 and 6.1.1.4'
O O 0.0106 0.0060 'International Tables Vol C Tables 4.2.6.8 and 6.1.1.4'
Br Br -0.2901 2.4595 'International Tables Vol C Tables 4.2.6.8 and 6.1.1.4'
Tb Tb -0.1723 4.1537 'International Tables Vol C Tables 4.2.6.8 and 6.1.1.4'

loop_
_geom_angle_atom_site_label_1
_geom_angle_atom_site_label_2
_geom_angle_atom_site_label_3
_geom_angle
_geom_angle_site_symmetry_1
_geom_angle_site_symmetry_3
_geom_angle_publ_flag
O8 Tb1 O5 131.1(3) . . ?
O8 Tb1 O7 79.0(3) . . ?
O5 Tb1 O7 52.1(3) . . ?
O8 Tb1 N1 74.0(3) . . ?
O5 Tb1 N1 88.3(3) . . ?
O7 Tb1 N1 71.1(3) . . ?
O8 Tb1 N3 146.9(3) . . ?
O5 Tb1 N3 78.7(3) . . ?
O7 Tb1 N3 128.5(3) . . ?
N1 Tb1 N3 128.0(3) . . ?
O8 Tb1 N4 92.9(3) . . ?
O5 Tb1 N4 75.6(3) . . ?
O7 Tb1 N4 74.0(3) . . ?
N1 Tb1 N4 144.4(3) . . ?
N3 Tb1 N4 80.3(3) . . ?
O8 Tb1 N5 75.4(3) . . ?
O5 Tb1 N5 133.5(3) . . ?
O7 Tb1 N5 129.0(3) . . ?
N1 Tb1 N5 138.2(3) . . ?
N3 Tb1 N5 72.5(3) . . ?
N4 Tb1 N5 64.2(3) . . ?
O8 Tb1 N6 76.8(3) . . ?
O5 Tb1 N6 146.4(3) . . ?
O7 Tb1 N6 148.0(3) . . ?
N1 Tb1 N6 82.2(3) . . ?
N3 Tb1 N6 82.0(3) . . ?
N4 Tb1 N6 127.6(3) . . ?
N5 Tb1 N6 63.5(3) . . ?
O8 Tb1 N2 130.1(3) . . ?
O5 Tb1 N2 74.1(3) . . ?
O7 Tb1 N2 108.7(3) . . ?
N1 Tb1 N2 63.5(3) . . ?
N3 Tb1 N2 64.5(3) . . ?
N4 Tb1 N2 137.0(3) . . ?
N5 Tb1 N2 121.6(3) . . ?
N6 Tb1 N2 72.8(3) . . ?
O8 Tb1 N7 104.5(3) . . ?
O5 Tb1 N7 26.6(3) . . ?
O7 Tb1 N7 25.5(3) . . ?
N1 Tb1 N7 78.9(3) . . ?
N3 Tb1 N7 104.1(3) . . ?
N4 Tb1 N7 72.6(3) . . ?
N5 Tb1 N7 136.6(3) . . ?
N6 Tb1 N7 159.8(3) . . ?
N2 Tb1 N7 92.2(3) . . ?
O18 Tb2 O15 84.1(4) . . ?
O18 Tb2 O17 136.4(4) . . ?
O15 Tb2 O17 52.3(3) . . ?
O18 Tb2 N9 75.7(5) . . ?
O15 Tb2 N9 150.9(3) . . ?
O17 Tb2 N9 143.1(3) . . ?
O18 Tb2 N12 71.7(3) . . ?
O15 Tb2 N12 71.0(3) . . ?
O17 Tb2 N12 91.1(3) . . ?
N9 Tb2 N12 82.7(3) . . ?
O18 Tb2 N11 97.5(3) . . ?
O15 Tb2 N11 74.0(4) . . ?
O17 Tb2 N11 73.2(3) . . ?
N9 Tb2 N11 128.9(4) . . ?
N12 Tb2 N11 144.1(4) . . ?
O18 Tb2 N14 145.0(4) . . ?
O15 Tb2 N14 127.5(3) . . ?
O17 Tb2 N14 76.9(3) . . ?
N9 Tb2 N14 78.7(4) . . ?
N12 Tb2 N14 128.0(3) . . ?
N11 Tb2 N14 80.5(3) . . ?
O18 Tb2 N10 76.9(4) . . ?
O15 Tb2 N10 130.5(3) . . ?
O17 Tb2 N10 129.4(3) . . ?
N9 Tb2 N10 65.0(3) . . ?
N12 Tb2 N10 139.5(3) . . ?
N11 Tb2 N10 64.1(4) . . ?
N14 Tb2 N10 70.8(3) . . ?
O18 Tb2 N13 127.0(3) . . ?
O15 Tb2 N13 106.3(3) . . ?
O17 Tb2 N13 73.3(3) . . ?
N9 Tb2 N13 71.4(3) . . ?
N12 Tb2 N13 64.0(3) . . ?
N11 Tb2 N13 135.5(3) . . ?
N14 Tb2 N13 64.1(3) . . ?
N10 Tb2 N13 121.7(3) . . ?
O18 Tb2 N16 109.9(4) . . ?
O15 Tb2 N16 25.8(3) . . ?
O17 Tb2 N16 26.5(3) . . ?
N9 Tb2 N16 159.4(3) . . ?
N12 Tb2 N16 80.5(3) . . ?
N11 Tb2 N16 71.1(3) . . ?
N14 Tb2 N16 102.5(3) . . ?
N10 Tb2 N16 135.2(3) . . ?
N13 Tb2 N16 90.4(3) . . ?
O33 Tb3 O23 124.1(3) . . ?
O33 Tb3 O26 117.7(4) . . ?
O23 Tb3 O26 78.7(4) . . ?
O33 Tb3 O29 80.8(4) . . ?
O23 Tb3 O29 136.4(4) . . ?
O26 Tb3 O29 124.3(4) . . ?
O33 Tb3 O27 122.8(4) . . ?
O23 Tb3 O27 113.1(4) . . ?
O26 Tb3 O27 72.5(4) . . ?
O29 Tb3 O27 55.3(4) . . ?
O33 Tb3 O34 51.8(4) . . ?
O23 Tb3 O34 147.8(4) . . ?
O26 Tb3 O34 78.3(5) . . ?
O29 Tb3 O34 75.7(4) . . ?
O27 Tb3 O34 80.6(5) . . ?
O33 Tb3 O32 86.9(3) . . ?
O23 Tb3 O32 79.7(4) . . ?
O26 Tb3 O32 153.7(4) . . ?
O29 Tb3 O32 65.4(4) . . ?
O27 Tb3 O32 102.9(4) . . ?
O34 Tb3 O32 127.3(4) . . ?
O33 Tb3 O24 78.0(3) . . ?
O23 Tb3 O24 74.7(3) . . ?
O26 Tb3 O24 51.0(3) . . ?
O29 Tb3 O24 148.9(4) . . ?
O27 Tb3 O24 120.9(4) . . ?
O34 Tb3 O24 73.3(4) . . ?
O32 Tb3 O24 135.0(3) . . ?
O33 Tb3 O22 72.0(3) . . ?
O23 Tb3 O22 52.7(3) . . ?
O26 Tb3 O22 109.4(3) . . ?
O29 Tb3 O22 126.3(4) . . ?
O27 Tb3 O22 163.1(4) . . ?
O34 Tb3 O22 116.3(4) . . ?
O32 Tb3 O22 67.6(3) . . ?
O24 Tb3 O22 67.4(3) . . ?
O33 Tb3 O30 134.4(4) . . ?
O23 Tb3 O30 70.3(4) . . ?
O26 Tb3 O30 107.2(5) . . ?
O29 Tb3 O30 67.5(4) . . ?
O27 Tb3 O30 63.4(5) . . ?
O34 Tb3 O30 138.6(4) . . ?
O32 Tb3 O30 50.8(4) . . ?
O24 Tb3 O30 142.2(4) . . ?
O22 Tb3 O30 100.8(4) . . ?
O33 Tb3 N20 104.3(4) . . ?
O23 Tb3 N20 127.5(5) . . ?
O26 Tb3 N20 97.5(4) . . ?
O29 Tb3 N20 29.1(3) . . ?
O27 Tb3 N20 26.2(3) . . ?
O34 Tb3 N20 77.8(5) . . ?
O32 Tb3 N20 84.0(5) . . ?
O24 Tb3 N20 140.6(5) . . ?
O22 Tb3 N20 151.4(4) . . ?
O30 Tb3 N20 60.9(5) . . ?
O33 Tb3 N22 26.3(4) . . ?
O23 Tb3 N22 140.9(4) . . ?
O26 Tb3 N22 97.5(5) . . ?
O29 Tb3 N22 77.7(4) . . ?
O27 Tb3 N22 102.3(5) . . ?
O34 Tb3 N22 25.6(4) . . ?
O32 Tb3 N22 108.7(4) . . ?
O24 Tb3 N22 73.2(3) . . ?
O22 Tb3 N22 94.1(4) . . ?
O30 Tb3 N22 144.6(4) . . ?
N20 Tb3 N22 91.7(5) . . ?
N1 C1 C2 103.4(9) . . ?
N1 C1 H11A 111.1 . . ?
C2 C1 H11A 111.1 . . ?
N1 C1 H11B 111.1 . . ?
C2 C1 H11B 111.1 . . ?
H11A C1 H11B 109.0 . . ?
O1 C2 C1 102.6(8) . . ?
O1 C2 H38A 111.2 . . ?
C1 C2 H38A 111.2 . . ?
O1 C2 H38B 111.2 . . ?
C1 C2 H38B 111.2 . . ?
H38A C2 H38B 109.2 . . ?
N1 C3 O1 120.9(9) . . ?
N1 C3 C4 122.2(9) . . ?
O1 C3 C4 116.7(9) . . ?
C5 C4 N2 124.0(10) . . ?
C5 C4 C3 125.4(10) . . ?
N2 C4 C3 110.6(9) . . ?
C4 C5 C6 118.6(11) . . ?
C4 C5 H20 120.7 . . ?
C6 C5 H20 120.7 . . ?
C7 C6 C5 119.5(11) . . ?
C7 C6 Br1 119.6(8) . . ?
C5 C6 Br1 120.9(10) . . ?
C6 C7 C8 117.2(10) . . ?
C6 C7 H19 121.4 . . ?
C8 C7 H19 121.4 . . ?
N2 C8 C7 123.3(11) . . ?
N2 C8 C9 114.2(10) . . ?
C7 C8 C9 122.5(10) . . ?
N3 C9 O2 120.4(12) . . ?
N3 C9 C8 121.9(10) . . ?
O2 C9 C8 117.8(11) . . ?
O2 C10 C11 104.6(9) . . ?
O2 C10 H56A 110.8 . . ?
C11 C10 H56A 110.8 . . ?
O2 C10 H56B 110.8 . . ?
C11 C10 H56B 110.8 . . ?
H56A C10 H56B 108.9 . . ?
N3 C11 C10 103.9(10) . . ?
N3 C11 H47A 111.0 . . ?
C10 C11 H47A 111.0 . . ?
N3 C11 H47B 111.0 . . ?
C10 C11 H47B 111.0 . . ?
H47A C11 H47B 109.0 . . ?
N4 C12 C13 103.0(10) . . ?
N4 C12 H15A 111.2 . . ?
C13 C12 H15A 111.2 . . ?
N4 C12 H15B 111.2 . . ?
C13 C12 H15B 111.2 . . ?
H15A C12 H15B 109.1 . . ?
O3 C13 C12 102.6(10) . . ?
O3 C13 H55A 111.2 . . ?
C12 C13 H55A 111.2 . . ?
O3 C13 H55B 111.2 . . ?
C12 C13 H55B 111.2 . . ?
H55A C13 H55B 109.2 . . ?
N4 C14 O3 119.0(11) . . ?
N4 C14 C15 121.2(11) . . ?
O3 C14 C15 119.7(11) . . ?
N5 C15 C16 125.3(11) . . ?
N5 C15 C14 114.0(10) . . ?
C16 C15 C14 120.8(10) . . ?
C15 C16 C17 115.0(10) . . ?
C15 C16 H30 122.5 . . ?
C17 C16 H30 122.5 . . ?
C18 C17 C16 121.8(11) . . ?
C18 C17 Br2 119.1(9) . . ?
C16 C17 Br2 119.2(9) . . ?
C17 C18 C19 117.7(11) . . ?
C17 C18 H49 121.2 . . ?
C19 C18 H49 121.2 . . ?
N5 C19 C18 122.6(11) . . ?
N5 C19 C20 112.9(10) . . ?
C18 C19 C20 124.5(11) . . ?
N6 C20 O4 119.6(11) . . ?
N6 C20 C19 123.1(11) . . ?
O4 C20 C19 117.3(10) . . ?
O4 C21 C22 103.0(9) . . ?
O4 C21 H65A 111.2 . . ?
C22 C21 H65A 111.2 . . ?
O4 C21 H65B 111.2 . . ?
C22 C21 H65B 111.2 . . ?
H65A C21 H65B 109.1 . . ?
N6 C22 C21 103.0(9) . . ?
N6 C22 H42A 111.2 . . ?
C21 C22 H42A 111.2 . . ?
N6 C22 H42B 111.2 . . ?
C21 C22 H42B 111.2 . . ?
H42A C22 H42B 109.1 . . ?
N9 C23 C24 105.0(11) . . ?
N9 C23 H62A 110.8 . . ?
C24 C23 H62A 110.8 . . ?
N9 C23 H62B 110.8 . . ?
C24 C23 H62B 110.8 . . ?
H62A C23 H62B 108.8 . . ?
O11 C24 C23 102.2(11) . . ?
O11 C24 H59A 111.3 . . ?
C23 C24 H59A 111.3 . . ?
O11 C24 H59B 111.3 . . ?
C23 C24 H59B 111.3 . . ?
H59A C24 H59B 109.2 . . ?
O11 C25 N9 117.5(12) . . ?
O11 C25 C26 120.5(12) . . ?
N9 C25 C26 122.0(12) . . ?
N10 C26 C27 121.3(12) . . ?
N10 C26 C25 115.1(11) . . ?
C27 C26 C25 123.5(12) . . ?
C28 C27 C26 118.6(13) . . ?
C28 C27 H53 120.7 . . ?
C26 C27 H53 120.7 . . ?
C29 C28 C27 121.0(13) . . ?
C29 C28 Br3 118.9(10) . . ?
C27 C28 Br3 120.0(11) . . ?
C28 C29 C30 117.3(11) . . ?
C28 C29 H52 121.4 . . ?
C30 C29 H52 121.4 . . ?
N10 C30 C29 124.2(13) . . ?
N10 C30 C31 110.2(12) . . ?
C29 C30 C31 125.6(12) . . ?
N11 C31 O12 120.3(14) . . ?
N11 C31 C30 124.4(11) . . ?
O12 C31 C30 115.4(12) . . ?
O12 C32 C33 105.6(11) . . ?
O12 C32 H63A 110.6 . . ?
C33 C32 H63A 110.6 . . ?
O12 C32 H63B 110.6 . . ?
C33 C32 H63B 110.6 . . ?
H63A C32 H63B 108.7 . . ?
N11 C33 C32 101.8(13) . . ?
N11 C33 H64A 111.4 . . ?
C32 C33 H64A 111.4 . . ?
N11 C33 H64B 111.4 . . ?
C32 C33 H64B 111.4 . . ?
H64A C33 H64B 109.3 . . ?
N12 C34 C35 103.3(10) . . ?
N12 C34 H2A 111.1 . . ?
C35 C34 H2A 111.1 . . ?
N12 C34 H2B 111.1 . . ?
C35 C34 H2B 111.1 . . ?
H2A C34 H2B 109.1 . . ?
O13 C35 C34 102.5(10) . . ?
O13 C35 H50A 111.3 . . ?
C34 C35 H50A 111.3 . . ?
O13 C35 H50B 111.3 . . ?
C34 C35 H50B 111.3 . . ?
H50A C35 H50B 109.2 . . ?
N12 C36 O13 120.0(11) . . ?
N12 C36 C37 119.6(12) . . ?
O13 C36 C37 120.4(10) . . ?
N13 C37 C38 122.5(11) . . ?
N13 C37 C36 116.1(10) . . ?
C38 C37 C36 121.5(11) . . ?
C39 C38 C37 115.9(11) . . ?
C39 C38 H4 122.1 . . ?
C37 C38 H4 122.1 . . ?
C40 C39 C38 121.2(10) . . ?
C40 C39 Br4 120.7(10) . . ?
C38 C39 Br4 118.0(9) . . ?
C39 C40 C41 117.3(11) . . ?
C39 C40 H58 121.4 . . ?
C41 C40 H58 121.4 . . ?
N13 C41 C40 122.9(12) . . ?
N13 C41 C42 114.4(10) . . ?
C40 C41 C42 122.7(12) . . ?
N14 C42 O14 119.0(11) . . ?
N14 C42 C41 122.7(11) . . ?
O14 C42 C41 118.2(10) . . ?
O14 C43 C44 102.1(11) . . ?
O14 C43 H23A 111.4 . . ?
C44 C43 H23A 111.4 . . ?
O14 C43 H23B 111.4 . . ?
C44 C43 H23B 111.4 . . ?
H23A C43 H23B 109.2 . . ?
N14 C44 C43 106.2(10) . . ?
N14 C44 H16A 110.5 . . ?
C43 C44 H16A 110.5 . . ?
N14 C44 H16B 110.5 . . ?
C43 C44 H16B 110.5 . . ?
H16A C44 H16B 108.7 . . ?
C3 N1 C1 105.7(9) . . ?
C3 N1 Tb1 121.3(7) . . ?
C1 N1 Tb1 131.6(7) . . ?
C8 N2 C4 117.2(10) . . ?
C8 N2 Tb1 120.5(8) . . ?
C4 N2 Tb1 122.3(7) . . ?
C9 N3 C11 105.6(10) . . ?
C9 N3 Tb1 118.9(7) . . ?
C11 N3 Tb1 135.5(8) . . ?
C14 N4 C12 106.0(10) . . ?
C14 N4 Tb1 119.1(8) . . ?
C12 N4 Tb1 132.0(7) . . ?
C19 N5 C15 117.7(10) . . ?
C19 N5 Tb1 121.4(7) . . ?
C15 N5 Tb1 120.9(7) . . ?
C20 N6 C22 107.5(10) . . ?
C20 N6 Tb1 119.1(8) . . ?
C22 N6 Tb1 133.5(7) . . ?
O6 N7 O7 122.3(10) . . ?
O6 N7 O5 121.2(9) . . ?
O7 N7 O5 116.5(9) . . ?
O6 N7 Tb1 177.1(8) . . ?
O7 N7 Tb1 58.8(6) . . ?
O5 N7 Tb1 57.7(5) . . ?
O9 N8 O10 121.4(9) . . ?
O9 N8 O8 119.8(9) . . ?
O10 N8 O8 118.8(9) . . ?
C25 N9 C23 106.7(10) . . ?
C25 N9 Tb2 117.8(8) . . ?
C23 N9 Tb2 134.3(8) . . ?
C30 N10 C26 117.6(12) . . ?
C30 N10 Tb2 122.6(9) . . ?
C26 N10 Tb2 119.2(8) . . ?
C31 N11 C33 106.5(12) . . ?
C31 N11 Tb2 117.3(9) . . ?
C33 N11 Tb2 133.4(10) . . ?
C36 N12 C34 104.8(10) . . ?
C36 N12 Tb2 120.8(8) . . ?
C34 N12 Tb2 133.3(7) . . ?
C41 N13 C37 120.0(10) . . ?
C41 N13 Tb2 120.4(8) . . ?
C37 N13 Tb2 119.5(7) . . ?
C42 N14 C44 106.3(10) . . ?
C42 N14 Tb2 117.9(8) . . ?
C44 N14 Tb2 135.8(7) . . ?
O16 N16 O15 125.0(10) . . ?
O16 N16 O17 118.4(10) . . ?
O15 N16 O17 116.6(11) . . ?
O16 N16 Tb2 176.8(8) . . ?
O15 N16 Tb2 57.8(7) . . ?
O17 N16 Tb2 58.8(6) . . ?
O19 N17 O20 121.2(11) . . ?
O19 N17 O18 120.5(11) . . ?
O20 N17 O18 118.2(11) . . ?
O21 N18 O22 122.8(11) . . ?
O21 N18 O23 120.5(11) . . ?
O22 N18 O23 116.3(11) . . ?
O21 N18 Tb3 176.3(9) . . ?
O22 N18 Tb3 60.5(6) . . ?
O23 N18 Tb3 56.0(6) . . ?
O25 N19 O26 122.4(12) . . ?
O25 N19 O24 123.0(13) . . ?
O26 N19 O24 114.5(13) . . ?
O25 N19 Tb3 174.9(12) . . ?
O26 N19 Tb3 56.5(7) . . ?
O24 N19 Tb3 58.0(7) . . ?
O27 N20 O28 109.5(17) . . ?
O27 N20 O29 124.1(16) . . ?
O28 N20 O29 126.4(17) . . ?
O27 N20 Tb3 62.1(9) . . ?
O28 N20 Tb3 169.5(14) . . ?
O29 N20 Tb3 62.1(8) . . ?
O32 N21 O31 126(2) . . ?
O32 N21 O30 113.1(17) . . ?
O31 N21 O30 120.8(18) . . ?
O35 N22 O34 121.1(19) . . ?
O35 N22 O33 121(2) . . ?
O34 N22 O33 117.8(17) . . ?
O35 N22 Tb3 176.1(12) . . ?
O34 N22 Tb3 60.3(10) . . ?
O33 N22 Tb3 57.6(9) . . ?
C3 O1 C2 105.0(8) . . ?
C9 O2 C10 105.4(9) . . ?
C14 O3 C13 106.0(10) . . ?
C20 O4 C21 106.9(9) . . ?
N7 O5 Tb1 95.7(6) . . ?
N7 O7 Tb1 95.7(7) . . ?
N8 O8 Tb1 132.7(6) . . ?
C25 O11 C24 108.5(10) . . ?
C31 O12 C32 102.4(11) . . ?
C36 O13 C35 105.7(9) . . ?
C42 O14 C43 106.2(9) . . ?
N16 O15 Tb2 96.4(7) . . ?
N16 O17 Tb2 94.7(7) . . ?
N17 O18 Tb2 125.7(8) . . ?
N18 O22 Tb3 93.2(7) . . ?
N18 O23 Tb3 97.6(7) . . ?
N19 O24 Tb3 96.3(8) . . ?
N19 O26 Tb3 98.2(8) . . ?
N20 O27 Tb3 91.7(10) . . ?
N20 O29 Tb3 88.8(10) . . ?
N21 O30 Tb3 94.4(11) . . ?
N21 O32 Tb3 101.7(12) . . ?
N22 O33 Tb3 96.1(11) . . ?
N22 O34 Tb3 94.2(10) . . ?

loop_
_geom_bond_atom_site_label_1
_geom_bond_atom_site_label_2
_geom_bond_distance
_geom_bond_site_symmetry_2
_geom_bond_publ_flag
Tb1 O8 2.332(7) . ?
Tb1 O5 2.446(7) . ?
Tb1 O7 2.475(8) . ?
Tb1 N1 2.506(9) . ?
Tb1 N3 2.519(9) . ?
Tb1 N4 2.520(10) . ?
Tb1 N5 2.545(9) . ?
Tb1 N6 2.545(10) . ?
Tb1 N2 2.548(10) . ?
Tb1 N7 2.880(10) . ?
Tb2 O18 2.340(9) . ?
Tb2 O15 2.443(11) . ?
Tb2 O17 2.461(8) . ?
Tb2 N9 2.509(11) . ?
Tb2 N12 2.523(11) . ?
Tb2 N11 2.532(11) . ?
Tb2 N14 2.538(10) . ?
Tb2 N10 2.554(11) . ?
Tb2 N13 2.563(8) . ?
Tb2 N16 2.868(12) . ?
Tb3 O33 2.406(11) . ?
Tb3 O23 2.407(11) . ?
Tb3 O26 2.453(10) . ?
Tb3 O29 2.458(11) . ?
Tb3 O27 2.458(12) . ?
Tb3 O34 2.467(16) . ?
Tb3 O32 2.473(11) . ?
Tb3 O24 2.483(10) . ?
Tb3 O22 2.508(9) . ?
Tb3 O30 2.555(14) . ?
Tb3 N20 2.780(17) . ?
Tb3 N22 2.833(19) . ?
C1 N1 1.490(13) . ?
C1 C2 1.543(16) . ?
C1 H11A 0.9900 . ?
C1 H11B 0.9900 . ?
C2 O1 1.473(12) . ?
C2 H38A 0.9900 . ?
C2 H38B 0.9900 . ?
C3 N1 1.252(14) . ?
C3 O1 1.326(12) . ?
C3 C4 1.506(13) . ?
C4 C5 1.351(16) . ?
C4 N2 1.356(14) . ?
C5 C6 1.392(15) . ?
C5 H20 0.9500 . ?
C6 C7 1.391(17) . ?
C6 Br1 1.835(12) . ?
C7 C8 1.406(16) . ?
C7 H19 0.9500 . ?
C8 N2 1.333(13) . ?
C8 C9 1.472(17) . ?
C9 N3 1.292(16) . ?
C9 O2 1.327(13) . ?
C10 O2 1.461(15) . ?
C10 C11 1.546(17) . ?
C10 H56A 0.9900 . ?
C10 H56B 0.9900 . ?
C11 N3 1.487(14) . ?
C11 H47A 0.9900 . ?
C11 H47B 0.9900 . ?
C12 N4 1.494(15) . ?
C12 C13 1.534(18) . ?
C12 H15A 0.9900 . ?
C12 H15B 0.9900 . ?
C13 O3 1.484(15) . ?
C13 H55A 0.9900 . ?
C13 H55B 0.9900 . ?
C14 N4 1.291(16) . ?
C14 O3 1.308(15) . ?
C14 C15 1.475(17) . ?
C15 N5 1.333(14) . ?
C15 C16 1.382(15) . ?
C16 C17 1.399(15) . ?
C16 H30 0.9500 . ?
C17 C18 1.364(17) . ?
C17 Br2 1.865(11) . ?
C18 C19 1.397(16) . ?
C18 H49 0.9500 . ?
C19 N5 1.330(15) . ?
C19 C20 1.479(17) . ?
C20 N6 1.241(15) . ?
C20 O4 1.345(14) . ?
C21 O4 1.482(15) . ?
C21 C22 1.559(18) . ?
C21 H65A 0.9900 . ?
C21 H65B 0.9900 . ?
C22 N6 1.525(17) . ?
C22 H42A 0.9900 . ?
C22 H42B 0.9900 . ?
C23 N9 1.474(16) . ?
C23 C24 1.557(18) . ?
C23 H62A 0.9900 . ?
C23 H62B 0.9900 . ?
C24 O11 1.487(17) . ?
C24 H59A 0.9900 . ?
C24 H59B 0.9900 . ?
C25 O11 1.310(16) . ?
C25 N9 1.327(16) . ?
C25 C26 1.435(18) . ?
C26 N10 1.347(17) . ?
C26 C27 1.386(17) . ?
C27 C28 1.363(18) . ?
C27 H53 0.9500 . ?
C28 C29 1.35(2) . ?
C28 Br3 1.882(14) . ?
C29 C30 1.379(19) . ?
C29 H52 0.9500 . ?
C30 N10 1.321(15) . ?
C30 C31 1.50(2) . ?
C31 N11 1.268(18) . ?
C31 O12 1.353(15) . ?
C32 O12 1.44(2) . ?
C32 C33 1.54(2) . ?
C32 H63A 0.9900 . ?
C32 H63B 0.9900 . ?
C33 N11 1.456(17) . ?
C33 H64A 0.9900 . ?
C33 H64B 0.9900 . ?
C34 N12 1.480(15) . ?
C34 C35 1.514(17) . ?
C34 H2A 0.9900 . ?
C34 H2B 0.9900 . ?
C35 O13 1.458(15) . ?
C35 H50A 0.9900 . ?
C35 H50B 0.9900 . ?
C36 N12 1.270(15) . ?
C36 O13 1.295(15) . ?
C36 C37 1.488(17) . ?
C37 N13 1.317(16) . ?
C37 C38 1.412(15) . ?
C38 C39 1.400(18) . ?
C38 H4 0.9500 . ?
C39 C40 1.371(18) . ?
C39 Br4 1.844(10) . ?
C40 C41 1.390(16) . ?
C40 H58 0.9500 . ?
C41 N13 1.313(15) . ?
C41 C42 1.470(17) . ?
C42 N14 1.278(15) . ?
C42 O14 1.331(14) . ?
C43 O14 1.505(16) . ?
C43 C44 1.520(17) . ?
C43 H23A 0.9900 . ?
C43 H23B 0.9900 . ?
C44 N14 1.472(16) . ?
C44 H16A 0.9900 . ?
C44 H16B 0.9900 . ?
N7 O6 1.213(13) . ?
N7 O7 1.246(12) . ?
N7 O5 1.296(13) . ?
N8 O9 1.221(12) . ?
N8 O10 1.225(12) . ?
N8 O8 1.279(11) . ?
N16 O16 1.233(14) . ?
N16 O15 1.255(14) . ?
N16 O17 1.284(12) . ?
N17 O19 1.243(15) . ?
N17 O20 1.244(12) . ?
N17 O18 1.267(13) . ?
N18 O21 1.213(16) . ?
N18 O22 1.277(13) . ?
N18 O23 1.291(14) . ?
N19 O25 1.213(17) . ?
N19 O26 1.257(16) . ?
N19 O24 1.269(14) . ?
N20 O27 1.228(15) . ?
N20 O28 1.32(2) . ?
N20 O29 1.353(15) . ?
N21 O32 1.234(19) . ?
N21 O31 1.32(2) . ?
N21 O30 1.35(2) . ?
N22 O35 1.18(2) . ?
N22 O34 1.23(2) . ?
N22 O33 1.262(18) . ?
